data_1574309
loop_
_publ_author_name
'Hanna, Fergal E.'
'Bond, Andrew D.'
'Hunter, Christopher A.'

_publ_section_title
;
 Quantification of the effects of n-\p* interactions on the H-bonding
 properties of amide groups
;
_journal_issue 18
_journal_name_full 'Chemical Science'
_journal_page_first 7894
_journal_page_last 7901
_journal_paper_doi 10.1039/D4SC08331H
_journal_volume 16
_journal_year 2025
_chemical_formula_moiety 'C9 H17 N O'
_chemical_formula_sum 'C9 H17 N O'
_chemical_formula_weight 155.23
_space_group_crystal_system monoclinic
_space_group_IT_number 14
_space_group_name_Hall '-P 2yn'
_space_group_name_H-M_alt 'P 1 21/n 1'
_atom_sites_solution_hydrogens geom
_atom_sites_solution_primary dual
_atom_sites_solution_secondary difmap
_audit_creation_method SHELXL-2019/2
_audit_update_record
;
2024-10-02 deposited with the CCDC.	2025-03-28 downloaded from the CCDC.
;
_cell_angle_alpha 90
_cell_angle_beta 109.392(2)
_cell_angle_gamma 90
_cell_formula_units_Z 4
_cell_length_a 6.0753(2)
_cell_length_b 19.1206(8)
_cell_length_c 8.3541(3)
_cell_measurement_reflns_used 3182
_cell_measurement_temperature 180(2)
_cell_measurement_theta_max 68.28
_cell_measurement_theta_min 4.63
_cell_volume 915.39(6)
_computing_cell_refinement 'SAINT (Bruker, 2016)'
_computing_data_collection 'APEX5 (Bruker, 2023)'
_computing_data_reduction SAINT
_computing_molecular_graphics 'Mercury (Macrae et al., 2008)'
_computing_publication_material SHELXL
_computing_structure_refinement 'SHELXL (Sheldrick, 2015)'
_computing_structure_solution 'SHELXT (Sheldrick, 2015)'
_diffrn_ambient_temperature 180(2)
_diffrn_measured_fraction_theta_full 0.999
_diffrn_measured_fraction_theta_max 0.997
_diffrn_measurement_device_type 'Bruker D8-QUEST PHOTON-III'
_diffrn_measurement_method '\w and \f-scans'
_diffrn_radiation_type CuK\a
_diffrn_radiation_wavelength 1.54178
_diffrn_reflns_av_R_equivalents 0.0559
_diffrn_reflns_av_unetI/netI 0.0268
_diffrn_reflns_Laue_measured_fraction_full 0.999
_diffrn_reflns_Laue_measured_fraction_max 0.997
_diffrn_reflns_limit_h_max 7
_diffrn_reflns_limit_h_min -7
_diffrn_reflns_limit_k_max 23
_diffrn_reflns_limit_k_min -23
_diffrn_reflns_limit_l_max 9
_diffrn_reflns_limit_l_min -10
_diffrn_reflns_number 13599
_diffrn_reflns_point_group_measured_fraction_full 0.999
_diffrn_reflns_point_group_measured_fraction_max 0.997
_diffrn_reflns_theta_full 67.679
_diffrn_reflns_theta_max 68.377
_diffrn_reflns_theta_min 4.625
_diffrn_source 'Incoatec I\mS Cu microsource'
_exptl_absorpt_coefficient_mu 0.567
_exptl_absorpt_correction_T_max 0.7531
_exptl_absorpt_correction_T_min 0.6693
_exptl_absorpt_correction_type multi-scan
_exptl_absorpt_process_details 'SADABS (Bruker, 2016)'
_exptl_crystal_colour colourless
_exptl_crystal_density_diffrn 1.126
_exptl_crystal_description lath
_exptl_crystal_F_000 344
_exptl_crystal_size_max 0.250
_exptl_crystal_size_mid 0.050
_exptl_crystal_size_min 0.020
_refine_diff_density_max 0.242
_refine_diff_density_min -0.169
_refine_diff_density_rms 0.037
_refine_ls_extinction_method none
_refine_ls_goodness_of_fit_ref 1.067
_refine_ls_hydrogen_treatment constr
_refine_ls_matrix_type full
_refine_ls_number_parameters 103
_refine_ls_number_reflns 1680
_refine_ls_number_restraints 0
_refine_ls_restrained_S_all 1.067
_refine_ls_R_factor_all 0.0505
_refine_ls_R_factor_gt 0.0419
_refine_ls_shift/su_max 0.000
_refine_ls_shift/su_mean 0.000
_refine_ls_structure_factor_coef Fsqd
_refine_ls_weighting_details 'w=1/[\s^2^(Fo^2^)+(0.0561P)^2^+0.2430P] where P=(Fo^2^+2Fc^2^)/3'
_refine_ls_weighting_scheme calc
_refine_ls_wR_factor_gt 0.1088
_refine_ls_wR_factor_ref 0.1152
_reflns_Friedel_coverage 0.000
_reflns_number_gt 1383
_reflns_number_total 1680
_reflns_threshold_expression 'I > 2\s(I)'
_cod_data_source_file d4sc08331h2.cif
_cod_data_source_block 2
_cod_depositor_comments 'Adding full bibliography for 1574308--1574310.cif.'
_cod_original_sg_symbol_H-M 'P 21/n'
_cod_database_code 1574309
_cambridge_user_name 'Fergal Hanna'
_cambridge_user_crsid feh27
_cambridge_supervisor_name 'Chris Hunter'
_cambridge_supervisor_crsid ch664
_cambridge_crystallographer_name 'Andrew Bond'
_cambridge_crystallographer_crsid adb29
_cambridge_sample_id FHBK4-142
_cambridge_data_id CH_B1_0080
_shelx_space_group_comment
;
The symmetry employed for this shelxl refinement is uniquely defined
by the following loop, which should always be used as a source of
symmetry information in preference to the above space-group names.
They are only intended as comments.
;
_shelx_estimated_absorpt_t_min 0.871
_shelx_estimated_absorpt_t_max 0.989

loop_
_space_group_symop_operation_xyz
'x, y, z'
'-x+1/2, y+1/2, -z+1/2'
'-x, -y, -z'
'x-1/2, -y-1/2, z-1/2'

loop_
_atom_site_label
_atom_site_type_symbol
_atom_site_fract_x
_atom_site_fract_y
_atom_site_fract_z
_atom_site_U_iso_or_equiv
_atom_site_adp_type
_atom_site_occupancy
_atom_site_site_symmetry_order
_atom_site_calc_flag
_atom_site_refinement_flags_posn
_atom_site_refinement_flags_adp
_atom_site_refinement_flags_occupancy
_atom_site_disorder_assembly
_atom_site_disorder_group
O1 O 0.37452(17) 0.62399(6) 0.61800(14) 0.0420(3) Uani 1 1 d . . . . .
N1 N 0.59652(19) 0.60979(6) 0.45612(15) 0.0280(3) Uani 1 1 d . . . . .
C1 C 0.5651(2) 0.63324(7) 0.59928(18) 0.0272(3) Uani 1 1 d . . . . .
C2 C 0.7626(2) 0.67067(7) 0.73858(18) 0.0296(3) Uani 1 1 d . . . . .
C3 C 0.8875(3) 0.72689(8) 0.6695(2) 0.0393(4) Uani 1 1 d . . . . .
H3A H 0.979375 0.756926 0.762858 0.059 Uiso 1 1 calc R U . . .
H3B H 0.771702 0.755255 0.584699 0.059 Uiso 1 1 calc R U . . .
H3C H 0.991330 0.704370 0.616883 0.059 Uiso 1 1 calc R U . . .
C4 C 0.9398(3) 0.61627(9) 0.8403(2) 0.0433(4) Uani 1 1 d . . . . .
H4A H 1.053477 0.638928 0.938404 0.065 Uiso 1 1 calc R U . . .
H4B H 1.021039 0.595806 0.767906 0.065 Uiso 1 1 calc R U . . .
H4C H 0.858145 0.579332 0.879532 0.065 Uiso 1 1 calc R U . . .
C5 C 0.6512(3) 0.70656(11) 0.8567(2) 0.0524(5) Uani 1 1 d . . . . .
H5A H 0.772567 0.729968 0.948923 0.079 Uiso 1 1 calc R U . . .
H5B H 0.572800 0.671504 0.904315 0.079 Uiso 1 1 calc R U . . .
H5C H 0.537018 0.741174 0.792395 0.079 Uiso 1 1 calc R U . . .
C6 C 0.8065(2) 0.60773(8) 0.4057(2) 0.0346(4) Uani 1 1 d . . . . .
H6A H 0.947193 0.596934 0.503813 0.042 Uiso 1 1 calc R U . . .
H6B H 0.830044 0.652755 0.355131 0.042 Uiso 1 1 calc R U . . .
C7 C 0.7533(3) 0.54967(9) 0.2762(2) 0.0426(4) Uani 1 1 d . . . . .
H7A H 0.840069 0.556185 0.195740 0.051 Uiso 1 1 calc R U . . .
H7B H 0.793795 0.503501 0.331835 0.051 Uiso 1 1 calc R U . . .
C8 C 0.4939(3) 0.55590(10) 0.1869(2) 0.0434(4) Uani 1 1 d . . . . .
H8A H 0.427447 0.511073 0.132870 0.052 Uiso 1 1 calc R U . . .
H8B H 0.458343 0.592896 0.099037 0.052 Uiso 1 1 calc R U . . .
C9 C 0.3989(2) 0.57491(8) 0.32783(19) 0.0334(4) Uani 1 1 d . . . . .
H9A H 0.263749 0.606892 0.285808 0.040 Uiso 1 1 calc R U . . .
H9B H 0.350254 0.532544 0.375461 0.040 Uiso 1 1 calc R U . . .

loop_
_atom_site_aniso_label
_atom_site_aniso_U_11
_atom_site_aniso_U_22
_atom_site_aniso_U_33
_atom_site_aniso_U_23
_atom_site_aniso_U_13
_atom_site_aniso_U_12
O1 0.0266(6) 0.0569(7) 0.0470(7) -0.0082(5) 0.0184(5) -0.0075(5)
N1 0.0188(5) 0.0336(6) 0.0311(6) -0.0032(5) 0.0076(5) -0.0034(4)
C1 0.0224(7) 0.0272(7) 0.0324(8) 0.0020(6) 0.0097(6) 0.0013(5)
C2 0.0274(7) 0.0303(7) 0.0309(8) -0.0037(6) 0.0095(6) -0.0013(5)
C3 0.0399(8) 0.0334(8) 0.0412(9) -0.0019(7) 0.0088(7) -0.0098(6)
C4 0.0419(9) 0.0406(9) 0.0379(9) 0.0025(7) 0.0003(7) -0.0005(7)
C5 0.0473(10) 0.0644(12) 0.0507(11) -0.0221(9) 0.0231(8) -0.0063(8)
C6 0.0240(7) 0.0445(9) 0.0374(8) -0.0051(7) 0.0131(6) -0.0026(6)
C7 0.0409(9) 0.0492(10) 0.0409(9) -0.0078(7) 0.0179(7) 0.0005(7)
C8 0.0405(9) 0.0551(10) 0.0334(8) -0.0082(7) 0.0108(7) -0.0129(7)
C9 0.0247(7) 0.0393(8) 0.0325(8) -0.0024(6) 0.0045(6) -0.0069(6)

loop_
_atom_type_symbol
_atom_type_description
_atom_type_scat_dispersion_real
_atom_type_scat_dispersion_imag
_atom_type_scat_source
C C 0.0181 0.0091 'International Tables Vol C Tables 4.2.6.8 and 6.1.1.4'
H H 0.0000 0.0000 'International Tables Vol C Tables 4.2.6.8 and 6.1.1.4'
N N 0.0311 0.0180 'International Tables Vol C Tables 4.2.6.8 and 6.1.1.4'
O O 0.0492 0.0322 'International Tables Vol C Tables 4.2.6.8 and 6.1.1.4'

loop_
_geom_angle_atom_site_label_1
_geom_angle_atom_site_label_2
_geom_angle_atom_site_label_3
_geom_angle
_geom_angle_site_symmetry_1
_geom_angle_site_symmetry_3
_geom_angle_publ_flag
C1 N1 C6 130.87(12) . . ?
C1 N1 C9 118.26(11) . . ?
C6 N1 C9 110.70(11) . . ?
O1 C1 N1 118.72(13) . . ?
O1 C1 C2 119.95(13) . . ?
N1 C1 C2 121.33(11) . . ?
C5 C2 C3 107.93(13) . . ?
C5 C2 C4 109.02(14) . . ?
C3 C2 C4 109.81(12) . . ?
C5 C2 C1 107.15(12) . . ?
C3 C2 C1 113.52(12) . . ?
C4 C2 C1 109.29(11) . . ?
C2 C3 H3A 109.5 . . ?
C2 C3 H3B 109.5 . . ?
H3A C3 H3B 109.5 . . ?
C2 C3 H3C 109.5 . . ?
H3A C3 H3C 109.5 . . ?
H3B C3 H3C 109.5 . . ?
C2 C4 H4A 109.5 . . ?
C2 C4 H4B 109.5 . . ?
H4A C4 H4B 109.5 . . ?
C2 C4 H4C 109.5 . . ?
H4A C4 H4C 109.5 . . ?
H4B C4 H4C 109.5 . . ?
C2 C5 H5A 109.5 . . ?
C2 C5 H5B 109.5 . . ?
H5A C5 H5B 109.5 . . ?
C2 C5 H5C 109.5 . . ?
H5A C5 H5C 109.5 . . ?
H5B C5 H5C 109.5 . . ?
N1 C6 C7 103.04(12) . . ?
N1 C6 H6A 111.2 . . ?
C7 C6 H6A 111.2 . . ?
N1 C6 H6B 111.2 . . ?
C7 C6 H6B 111.2 . . ?
H6A C6 H6B 109.1 . . ?
C8 C7 C6 103.69(13) . . ?
C8 C7 H7A 111.0 . . ?
C6 C7 H7A 111.0 . . ?
C8 C7 H7B 111.0 . . ?
C6 C7 H7B 111.0 . . ?
H7A C7 H7B 109.0 . . ?
C7 C8 C9 103.83(13) . . ?
C7 C8 H8A 111.0 . . ?
C9 C8 H8A 111.0 . . ?
C7 C8 H8B 111.0 . . ?
C9 C8 H8B 111.0 . . ?
H8A C8 H8B 109.0 . . ?
N1 C9 C8 104.15(12) . . ?
N1 C9 H9A 110.9 . . ?
C8 C9 H9A 110.9 . . ?
N1 C9 H9B 110.9 . . ?
C8 C9 H9B 110.9 . . ?
H9A C9 H9B 108.9 . . ?

loop_
_geom_bond_atom_site_label_1
_geom_bond_atom_site_label_2
_geom_bond_distance
_geom_bond_site_symmetry_2
_geom_bond_publ_flag
O1 C1 1.2317(16) . ?
N1 C1 1.3488(19) . ?
N1 C6 1.4708(17) . ?
N1 C9 1.4766(18) . ?
C1 C2 1.5421(19) . ?
C2 C5 1.531(2) . ?
C2 C3 1.535(2) . ?
C2 C4 1.535(2) . ?
C3 H3A 0.9800 . ?
C3 H3B 0.9800 . ?
C3 H3C 0.9800 . ?
C4 H4A 0.9800 . ?
C4 H4B 0.9800 . ?
C4 H4C 0.9800 . ?
C5 H5A 0.9800 . ?
C5 H5B 0.9800 . ?
C5 H5C 0.9800 . ?
C6 C7 1.508(2) . ?
C6 H6A 0.9900 . ?
C6 H6B 0.9900 . ?
C7 C8 1.508(2) . ?
C7 H7A 0.9900 . ?
C7 H7B 0.9900 . ?
C8 C9 1.518(2) . ?
C8 H8A 0.9900 . ?
C8 H8B 0.9900 . ?
C9 H9A 0.9900 . ?
C9 H9B 0.9900 . ?

loop_
_geom_torsion_atom_site_label_1
_geom_torsion_atom_site_label_2
_geom_torsion_atom_site_label_3
_geom_torsion_atom_site_label_4
_geom_torsion
_geom_torsion_site_symmetry_1
_geom_torsion_site_symmetry_2
_geom_torsion_site_symmetry_3
_geom_torsion_site_symmetry_4
_geom_torsion_publ_flag
C6 N1 C1 O1 -173.99(14) . . . . ?
C9 N1 C1 O1 0.8(2) . . . . ?
C6 N1 C1 C2 5.7(2) . . . . ?
C9 N1 C1 C2 -179.56(12) . . . . ?
O1 C1 C2 C5 -15.00(19) . . . . ?
N1 C1 C2 C5 165.35(14) . . . . ?
O1 C1 C2 C3 -134.06(14) . . . . ?
N1 C1 C2 C3 46.29(18) . . . . ?
O1 C1 C2 C4 102.99(16) . . . . ?
N1 C1 C2 C4 -76.67(17) . . . . ?
C1 N1 C6 C7 156.07(15) . . . . ?
C9 N1 C6 C7 -19.00(16) . . . . ?
N1 C6 C7 C8 34.82(16) . . . . ?
C6 C7 C8 C9 -38.01(17) . . . . ?
C1 N1 C9 C8 179.90(13) . . . . ?
C6 N1 C9 C8 -4.32(16) . . . . ?
C7 C8 C9 N1 26.00(17) . . . . ?
